data_1569958
loop_
_publ_author_name
'Jiao, Jianmin'
'Li, Heng'
'Xie, Wang'
'Zhao, Yue'
'Lin, Chen'
'Jiang, Juli'
'Wang, Leyong'

_publ_section_title
;
 Host-guest system of a phosphorylated macrocycle assisting structure
 determination of oily molecules in single-crystal form.
;
_journal_issue 41
_journal_name_full 'Chemical science'
_journal_page_first 11402
_journal_page_last 11409
_journal_paper_doi 10.1039/d3sc02995f
_journal_volume 14
_journal_year 2023
_chemical_formula_moiety 'C45 H39 O9 P3, C3 H5 Cl O2'
_chemical_formula_sum 'C48 H44 Cl O11 P3'
_chemical_formula_weight 925.19
_space_group_crystal_system monoclinic
_space_group_IT_number 14
_space_group_name_Hall '-P 2yn'
_space_group_name_H-M_alt 'P 1 21/n 1'
_atom_sites_solution_hydrogens geom
_atom_sites_solution_primary dual
_audit_creation_date 2023-01-01
_audit_creation_method
;
Olex2 1.3
(compiled 2020.02.04 svn.rd84adfe8 for OlexSys, GUI svn.r6032)
;
_audit_update_record
;
2023-03-27 deposited with the CCDC.	2023-09-25 downloaded from the CCDC.
;
_cell_angle_alpha 90
_cell_angle_beta 94.079(2)
_cell_angle_gamma 90
_cell_formula_units_Z 4
_cell_length_a 9.7954(4)
_cell_length_b 16.3856(9)
_cell_length_c 26.8810(15)
_cell_measurement_reflns_used 9938
_cell_measurement_temperature 193.0
_cell_measurement_theta_max 26.76
_cell_measurement_theta_min 2.43
_cell_volume 4303.6(4)
_computing_cell_refinement 'SAINT V8.40B (?, 2016)'
_computing_data_reduction 'SAINT V8.40B (?, 2016)'
_computing_molecular_graphics 'Olex2 1.3 (Dolomanov et al., 2009)'
_computing_publication_material 'Olex2 1.3 (Dolomanov et al., 2009)'
_computing_structure_refinement 'SHELXL 2014/7 (Sheldrick, 2015)'
_computing_structure_solution 'SHELXT 2018/2 (Sheldrick, 2018)'
_diffrn_ambient_temperature 193.0
_diffrn_measured_fraction_theta_full 0.997
_diffrn_measured_fraction_theta_max 0.994
_diffrn_measurement_device_type 'Bruker APEX-II CCD'
_diffrn_measurement_method '\f and \w scans'
_diffrn_radiation_type MoK\a
_diffrn_radiation_wavelength 0.71073
_diffrn_reflns_av_R_equivalents 0.1445
_diffrn_reflns_av_unetI/netI 0.0565
_diffrn_reflns_Laue_measured_fraction_full 0.997
_diffrn_reflns_Laue_measured_fraction_max 0.994
_diffrn_reflns_limit_h_max 12
_diffrn_reflns_limit_h_min -12
_diffrn_reflns_limit_k_max 21
_diffrn_reflns_limit_k_min -21
_diffrn_reflns_limit_l_max 34
_diffrn_reflns_limit_l_min -34
_diffrn_reflns_number 120432
_diffrn_reflns_point_group_measured_fraction_full 0.997
_diffrn_reflns_point_group_measured_fraction_max 0.994
_diffrn_reflns_theta_full 25.242
_diffrn_reflns_theta_max 27.601
_diffrn_reflns_theta_min 1.456
_diffrn_source_current 1.4
_diffrn_source_power 0.07
_diffrn_source_voltage 50.0
_diffrn_standards_number 0
_exptl_absorpt_coefficient_mu 0.264
_exptl_absorpt_correction_T_max 0.7456
_exptl_absorpt_correction_T_min 0.6813
_exptl_absorpt_correction_type multi-scan
_exptl_absorpt_process_details
;
SADABS-2016/2 (Bruker,2016/2) was used for absorption correction.
wR2(int) was 0.1674 before and 0.0817 after correction.
The Ratio of minimum to maximum transmission is 0.9138.
The \l/2 correction factor is Not present.
;
_exptl_crystal_density_diffrn 1.428
_exptl_crystal_description plate
_exptl_crystal_F_000 1928
_exptl_crystal_size_max 0.24
_exptl_crystal_size_mid 0.22
_exptl_crystal_size_min 0.1
_refine_diff_density_max 1.211
_refine_diff_density_min -1.162
_refine_diff_density_rms 0.087
_refine_ls_extinction_method none
_refine_ls_goodness_of_fit_ref 1.036
_refine_ls_hydrogen_treatment constr
_refine_ls_matrix_type full
_refine_ls_number_parameters 576
_refine_ls_number_reflns 9926
_refine_ls_number_restraints 0
_refine_ls_restrained_S_all 1.036
_refine_ls_R_factor_all 0.1077
_refine_ls_R_factor_gt 0.0717
_refine_ls_shift/su_max 0.001
_refine_ls_shift/su_mean 0.000
_refine_ls_structure_factor_coef Fsqd
_refine_ls_weighting_details 'w=1/[\s^2^(Fo^2^)+(0.1038P)^2^+7.6800P] where P=(Fo^2^+2Fc^2^)/3'
_refine_ls_weighting_scheme calc
_refine_ls_wR_factor_gt 0.1896
_refine_ls_wR_factor_ref 0.2200
_reflns_Friedel_coverage 0.000
_reflns_number_gt 6767
_reflns_number_total 9926
_reflns_threshold_expression 'I > 2\s(I)'
_cod_data_source_file d3sc02995f2.cif
_cod_data_source_block q1_CCDC1
_cod_depositor_comments 'Adding full bibliography for 1569950--1569976.cif.'
_cod_database_code 1569958
_shelx_shelxl_version_number 2014/7
_shelx_space_group_comment
;
The symmetry employed for this shelxl refinement is uniquely defined
by the following loop, which should always be used as a source of
symmetry information in preference to the above space-group names.
They are only intended as comments.
;
_shelx_estimated_absorpt_t_max 0.974
_shelx_estimated_absorpt_t_min 0.939
_olex2_refinement_description
;
1. Fixed Uiso
 At 1.2 times of:
  All C(H) groups, All C(H,H) groups
 At 1.5 times of:
  All C(H,H,H) groups, All O(H) groups
2.a Ternary CH refined with riding coordinates:
 C2(H2A)
2.b Secondary CH2 refined with riding coordinates:
 C00I(H00A,H00B), C00K(H00C,H00D), C010(H01A,H01B)
2.c Aromatic/amide H refined with riding coordinates:
 C014(H014), C015(H015), C016(H016), C017(H017), C018(H018), C01B(H01I),
 C01D(H01M), C01E(H01N), C01G(H01R), C01I(H01V), C01J(H01W), C01L(H01Z),
 C01M(H01), C01P(H1), C01Q(H2)
2.d Idealised Me refined as rotating group:
 C013(H01C,H01D,H01E), C019(H01F,H01G,H01H), C01C(H01J,H01K,H01L), C01F(H01O,
 H01P,H01Q), C01H(H01S,H01T,H01U), C01K(H01X,H01Y,H), C5(H5A,H5B,H5C)
2.e Idealised tetrahedral OH refined as rotating group:
 O3(H3)
;
_olex2_submission_special_instructions 'No special instructions were received'

loop_
_space_group_symop_operation_xyz
'x, y, z'
'-x+1/2, y+1/2, -z+1/2'
'-x, -y, -z'
'x-1/2, -y-1/2, z-1/2'

loop_
_atom_site_label
_atom_site_type_symbol
_atom_site_fract_x
_atom_site_fract_y
_atom_site_fract_z
_atom_site_U_iso_or_equiv
_atom_site_adp_type
_atom_site_occupancy
_atom_site_site_symmetry_order
_atom_site_calc_flag
_atom_site_refinement_flags_posn
_atom_site_refinement_flags_adp
_atom_site_refinement_flags_occupancy
_atom_site_disorder_assembly
_atom_site_disorder_group
P001 P 0.45595(9) 0.49897(5) 0.65449(4) 0.0320(2) Uani 1 1 d . . . . .
P002 P 0.32019(9) 0.94695(6) 0.58653(4) 0.0317(2) Uani 1 1 d . . . . .
P003 P 0.54831(9) 0.81532(6) 0.84813(4) 0.0337(2) Uani 1 1 d . . . . .
O005 O 0.2629(3) 0.97252(15) 0.63804(9) 0.0329(5) Uani 1 1 d . . . . .
O006 O 0.2392(3) 0.86527(15) 0.57136(9) 0.0328(5) Uani 1 1 d . . . . .
O007 O 0.3927(3) 0.49708(14) 0.70748(10) 0.0345(6) Uani 1 1 d . . . . .
O009 O 0.4386(3) 0.87997(16) 0.82771(9) 0.0342(6) Uani 1 1 d . . . . .
O00A O 0.4654(3) 0.73299(16) 0.85387(9) 0.0350(6) Uani 1 1 d . . . . .
O00B O 0.3470(3) 0.54584(14) 0.61885(10) 0.0360(6) Uani 1 1 d . . . . .
O00C O 0.5946(3) 0.53219(16) 0.65600(11) 0.0405(6) Uani 1 1 d . . . . .
O00D O 0.4692(3) 0.94002(18) 0.58674(10) 0.0424(6) Uani 1 1 d . . . . .
O00E O 0.6659(3) 0.80719(18) 0.81751(11) 0.0432(7) Uani 1 1 d . . . . .
C00F C 0.2835(3) 0.7871(2) 0.58764(13) 0.0294(7) Uani 1 1 d . . . . .
C00G C 0.2449(3) 0.7593(2) 0.63385(13) 0.0274(7) Uani 1 1 d . . . . .
C00H C 0.2731(3) 0.6774(2) 0.64651(13) 0.0289(7) Uani 1 1 d . . . . .
C00I C 0.1723(3) 0.8175(2) 0.66752(13) 0.0292(7) Uani 1 1 d . . . . .
H00A H 0.1133 0.8548 0.6465 0.035 Uiso 1 1 calc R U . . .
H00B H 0.1124 0.7855 0.6884 0.035 Uiso 1 1 calc R U . . .
C00J C 0.3404(4) 0.6314(2) 0.61195(14) 0.0313(7) Uani 1 1 d . . . . .
C00K C 0.2625(3) 0.7677(2) 0.77552(13) 0.0300(7) Uani 1 1 d . . . . .
H00C H 0.2498 0.7816 0.8107 0.036 Uiso 1 1 calc R U . . .
H00D H 0.1713 0.7540 0.7595 0.036 Uiso 1 1 calc R U . . .
C00L C 0.2708(3) 0.8677(2) 0.70126(12) 0.0270(7) Uani 1 1 d . . . . .
C00M C 0.3356(3) 0.6315(2) 0.73708(13) 0.0297(7) Uani 1 1 d . . . . .
C00N C 0.3523(3) 0.6914(2) 0.77482(13) 0.0290(7) Uani 1 1 d . . . . .
C00O C 0.4617(4) 0.9670(2) 0.75811(14) 0.0325(7) Uani 1 1 d . . . . .
C00P C 0.4345(4) 0.3968(2) 0.63271(14) 0.0338(8) Uani 1 1 d . . . . .
C00Q C 0.3558(4) 0.7419(2) 0.55503(13) 0.0338(8) Uani 1 1 d . . . . .
C00R C 0.3157(3) 0.8436(2) 0.74989(13) 0.0281(7) Uani 1 1 d . . . . .
C00S C 0.4170(4) 0.5614(2) 0.74216(14) 0.0324(7) Uani 1 1 d . . . . .
C00T C 0.3192(4) 0.9418(2) 0.68429(13) 0.0306(7) Uani 1 1 d . . . . .
C00U C 0.4511(3) 0.6765(2) 0.81370(13) 0.0315(7) Uani 1 1 d . . . . .
C00V C 0.4132(4) 0.9918(2) 0.71032(14) 0.0320(7) Uani 1 1 d . . . . .
C00W C 0.2391(4) 1.0179(2) 0.54383(14) 0.0344(8) Uani 1 1 d . . . . .
C00X C 0.5157(4) 0.5474(2) 0.78111(14) 0.0345(8) Uani 1 1 d . . . . .
C00Y C 0.3877(4) 0.6608(2) 0.56821(14) 0.0345(8) Uani 1 1 d . . . . .
C00Z C 0.5354(4) 0.6077(2) 0.81762(13) 0.0336(8) Uani 1 1 d . . . . .
C010 C 0.2277(3) 0.6375(2) 0.69394(13) 0.0310(7) Uani 1 1 d . . . . .
H01A H 0.1491 0.6688 0.7052 0.037 Uiso 1 1 calc R U . . .
H01B H 0.1946 0.5818 0.6855 0.037 Uiso 1 1 calc R U . . .
C011 C 0.4066(4) 0.8954(2) 0.77653(13) 0.0318(7) Uani 1 1 d . . . . .
C012 C 0.5818(4) 0.8505(3) 0.91045(14) 0.0398(9) Uani 1 1 d . . . . .
C013 C 0.5673(4) 1.0141(2) 0.79018(16) 0.0433(9) Uani 1 1 d . . . . .
H01C H 0.5909 1.0643 0.7729 0.065 Uiso 1 1 calc R U . . .
H01D H 0.6496 0.9805 0.7964 0.065 Uiso 1 1 calc R U . . .
H01E H 0.5300 1.0279 0.8220 0.065 Uiso 1 1 calc R U . . .
C014 C 0.2977(4) 1.0323(3) 0.49929(16) 0.0482(10) Uani 1 1 d . . . . .
H014 H 0.3824 1.0072 0.4933 0.058 Uiso 1 1 calc R U . . .
C015 C 0.5283(4) 0.3394(2) 0.65228(16) 0.0408(9) Uani 1 1 d . . . . .
H015 H 0.5971 0.3550 0.6772 0.049 Uiso 1 1 calc R U . . .
C016 C 0.3353(4) 0.3738(2) 0.59610(16) 0.0422(9) Uani 1 1 d . . . . .
H016 H 0.2711 0.4127 0.5825 0.051 Uiso 1 1 calc R U . . .
C017 C 0.1143(4) 1.0539(2) 0.55226(17) 0.0448(10) Uani 1 1 d . . . . .
H017 H 0.0732 1.0449 0.5828 0.054 Uiso 1 1 calc R U . . .
C018 C 0.4224(4) 0.2369(2) 0.59961(16) 0.0440(10) Uani 1 1 d . . . . .
H018 H 0.4170 0.1818 0.5885 0.053 Uiso 1 1 calc R U . . .
C019 C 0.6467(4) 0.5998(3) 0.85937(16) 0.0437(9) Uani 1 1 d . . . . .
H01F H 0.6409 0.5460 0.8749 0.066 Uiso 1 1 calc R U . . .
H01G H 0.6348 0.6423 0.8844 0.066 Uiso 1 1 calc R U . . .
H01H H 0.7364 0.6061 0.8458 0.066 Uiso 1 1 calc R U . . .
C01B C 0.1102(5) 1.1187(3) 0.47214(18) 0.0539(11) Uani 1 1 d . . . . .
H01I H 0.0667 1.1541 0.4479 0.065 Uiso 1 1 calc R U . . .
C01C C 0.4584(4) 1.0705(2) 0.68728(16) 0.0430(9) Uani 1 1 d . . . . .
H01J H 0.5072 1.1041 0.7129 0.064 Uiso 1 1 calc R U . . .
H01K H 0.3779 1.1002 0.6731 0.064 Uiso 1 1 calc R U . . .
H01L H 0.5192 1.0583 0.6609 0.064 Uiso 1 1 calc R U . . .
C01D C 0.3304(5) 0.2935(3) 0.57946(17) 0.0476(10) Uani 1 1 d . . . . .
H01M H 0.2633 0.2775 0.5541 0.057 Uiso 1 1 calc R U . . .
C01E C 0.5299(5) 0.8117(3) 0.95071(16) 0.0534(11) Uani 1 1 d . . . . .
H01N H 0.4812 0.7618 0.9462 0.064 Uiso 1 1 calc R U . . .
C01F C 0.5960(4) 0.4688(3) 0.78351(17) 0.0467(10) Uani 1 1 d . . . . .
H01O H 0.6811 0.4762 0.7670 0.070 Uiso 1 1 calc R U . . .
H01P H 0.5414 0.4255 0.7667 0.070 Uiso 1 1 calc R U . . .
H01Q H 0.6176 0.4537 0.8185 0.070 Uiso 1 1 calc R U . . .
C01G C 0.0502(5) 1.1033(3) 0.51551(19) 0.0524(11) Uani 1 1 d . . . . .
H01R H -0.0365 1.1267 0.5207 0.063 Uiso 1 1 calc R U . . .
C01H C 0.4720(5) 0.6075(3) 0.53569(17) 0.0512(11) Uani 1 1 d . . . . .
H01S H 0.5670 0.6266 0.5379 0.077 Uiso 1 1 calc R U . . .
H01T H 0.4341 0.6106 0.5010 0.077 Uiso 1 1 calc R U . . .
H01U H 0.4691 0.5508 0.5472 0.077 Uiso 1 1 calc R U . . .
C01I C 0.2340(5) 1.0829(3) 0.46335(18) 0.0578(12) Uani 1 1 d . . . . .
H01V H 0.2751 1.0930 0.4330 0.069 Uiso 1 1 calc R U . . .
C01J C 0.5212(4) 0.2592(2) 0.63529(17) 0.0459(10) Uani 1 1 d . . . . .
H01W H 0.5853 0.2199 0.6486 0.055 Uiso 1 1 calc R U . . .
C01K C 0.3956(5) 0.7772(3) 0.50650(16) 0.0486(10) Uani 1 1 d . . . . .
H01X H 0.3437 0.8274 0.4992 0.073 Uiso 1 1 calc R U . . .
H01Y H 0.3753 0.7376 0.4796 0.073 Uiso 1 1 calc R U . . .
H H 0.4938 0.7895 0.5090 0.073 Uiso 1 1 calc R U . . .
C01L C 0.6570(5) 0.9226(3) 0.91753(18) 0.0567(12) Uani 1 1 d . . . . .
H01Z H 0.6968 0.9480 0.8903 0.068 Uiso 1 1 calc R U . . .
C01M C 0.6186(6) 0.9186(4) 1.00467(19) 0.0695(15) Uani 1 1 d . . . . .
H01 H 0.6289 0.9425 1.0369 0.083 Uiso 1 1 calc R U . . .
C01P C 0.5496(6) 0.8463(4) 0.99792(18) 0.0686(15) Uani 1 1 d . . . . .
H1 H 0.5148 0.8196 1.0257 0.082 Uiso 1 1 calc R U . . .
C01Q C 0.6730(6) 0.9567(3) 0.96509(19) 0.0675(14) Uani 1 1 d . . . . .
H2 H 0.7217 1.0065 0.9702 0.081 Uiso 1 1 calc R U . . .
Cl1 Cl 0.90019(14) 0.69064(10) 0.62276(5) 0.0713(4) Uani 1 1 d . . . . .
O1 O 0.8831(3) 0.73853(17) 0.72965(9) 0.0376(6) Uani 1 1 d . . . . .
C2 C 0.7495(5) 0.7065(3) 0.6546(2) 0.0603(14) Uani 1 1 d . . . . .
H2A H 0.6955 0.6547 0.6533 0.072 Uiso 1 1 calc R U . . .
O3 O 0.6686(4) 0.7354(4) 0.73041(17) 0.1020(17) Uani 1 1 d . . . . .
H3 H 0.6839 0.7575 0.7584 0.153 Uiso 1 1 calc R U . . .
C4 C 0.7849(6) 0.7275(3) 0.7087(2) 0.0606(15) Uani 1 1 d . . . . .
C5 C 0.6610(7) 0.7736(4) 0.6297(3) 0.093(2) Uani 1 1 d . . . . .
H5A H 0.7192 0.8195 0.6212 0.140 Uiso 1 1 calc R U . . .
H5B H 0.5941 0.7923 0.6526 0.140 Uiso 1 1 calc R U . . .
H5C H 0.6128 0.7522 0.5992 0.140 Uiso 1 1 calc R U . . .

loop_
_atom_site_aniso_label
_atom_site_aniso_U_11
_atom_site_aniso_U_22
_atom_site_aniso_U_33
_atom_site_aniso_U_23
_atom_site_aniso_U_13
_atom_site_aniso_U_12
P001 0.0301(5) 0.0238(4) 0.0424(5) 0.0021(4) 0.0045(4) -0.0006(3)
P002 0.0287(5) 0.0322(5) 0.0344(5) 0.0049(4) 0.0033(4) 0.0053(4)
P003 0.0284(5) 0.0410(5) 0.0317(5) -0.0005(4) 0.0029(4) 0.0020(4)
O005 0.0354(13) 0.0295(12) 0.0335(13) 0.0037(10) 0.0014(10) 0.0055(10)
O006 0.0356(13) 0.0278(12) 0.0346(13) 0.0031(10) -0.0009(10) 0.0064(10)
O007 0.0339(13) 0.0243(12) 0.0454(15) 0.0024(10) 0.0050(11) -0.0011(10)
O009 0.0336(13) 0.0398(14) 0.0292(12) -0.0007(10) 0.0017(10) 0.0034(11)
O00A 0.0361(13) 0.0401(14) 0.0291(13) 0.0004(11) 0.0048(10) 0.0018(11)
O00B 0.0380(14) 0.0254(12) 0.0443(15) -0.0019(10) 0.0015(11) 0.0034(10)
O00C 0.0338(14) 0.0328(13) 0.0559(17) 0.0014(12) 0.0093(12) -0.0059(11)
O00D 0.0316(14) 0.0496(16) 0.0463(16) 0.0070(13) 0.0044(11) 0.0075(12)
O00E 0.0312(14) 0.0542(17) 0.0447(16) -0.0041(13) 0.0061(11) 0.0001(12)
C00F 0.0265(16) 0.0284(16) 0.0332(18) 0.0029(13) 0.0013(13) 0.0025(13)
C00G 0.0221(15) 0.0253(15) 0.0348(18) -0.0013(13) 0.0013(13) 0.0012(12)
C00H 0.0205(15) 0.0300(17) 0.0358(18) 0.0018(14) -0.0001(13) -0.0003(12)
C00I 0.0219(15) 0.0308(17) 0.0348(18) 0.0010(14) 0.0008(13) 0.0029(13)
C00J 0.0302(17) 0.0235(16) 0.040(2) 0.0006(14) 0.0022(14) 0.0054(13)
C00K 0.0233(15) 0.0370(18) 0.0305(17) 0.0022(14) 0.0076(13) 0.0017(13)
C00L 0.0229(15) 0.0276(16) 0.0309(17) 0.0009(13) 0.0049(12) 0.0049(12)
C00M 0.0232(16) 0.0300(17) 0.0367(18) 0.0051(14) 0.0082(13) -0.0035(13)
C00N 0.0212(15) 0.0331(17) 0.0336(18) 0.0058(14) 0.0087(13) -0.0015(13)
C00O 0.0294(17) 0.0297(17) 0.0386(19) -0.0023(14) 0.0032(14) 0.0022(14)
C00P 0.0298(17) 0.0276(17) 0.045(2) 0.0032(15) 0.0079(15) -0.0011(14)
C00Q 0.0372(19) 0.0326(18) 0.0318(18) 0.0006(14) 0.0031(14) 0.0038(15)
C00R 0.0229(15) 0.0310(17) 0.0309(17) -0.0030(13) 0.0052(13) 0.0026(13)
C00S 0.0312(17) 0.0277(17) 0.0391(19) 0.0042(14) 0.0089(14) -0.0029(13)
C00T 0.0291(17) 0.0299(17) 0.0334(18) -0.0003(14) 0.0051(14) 0.0059(13)
C00U 0.0276(17) 0.0369(18) 0.0308(17) 0.0027(14) 0.0075(13) -0.0013(14)
C00V 0.0319(18) 0.0284(17) 0.0362(19) -0.0011(14) 0.0067(14) 0.0012(13)
C00W 0.0335(18) 0.0319(18) 0.0376(19) 0.0044(15) 0.0013(15) 0.0028(14)
C00X 0.0318(18) 0.0332(18) 0.039(2) 0.0089(15) 0.0083(15) 0.0016(14)
C00Y 0.040(2) 0.0310(18) 0.0331(18) -0.0035(14) 0.0047(15) 0.0049(15)
C00Z 0.0311(18) 0.0374(19) 0.0330(18) 0.0082(15) 0.0063(14) 0.0027(15)
C010 0.0247(16) 0.0296(17) 0.0391(19) 0.0008(14) 0.0041(14) -0.0012(13)
C011 0.0289(17) 0.0344(18) 0.0321(18) 0.0002(14) 0.0023(14) 0.0053(14)
C012 0.036(2) 0.048(2) 0.035(2) -0.0002(17) -0.0017(15) 0.0055(17)
C013 0.039(2) 0.037(2) 0.052(2) 0.0007(18) -0.0055(18) -0.0051(16)
C014 0.038(2) 0.060(3) 0.048(2) 0.011(2) 0.0059(18) 0.0042(19)
C015 0.035(2) 0.0300(18) 0.057(3) 0.0013(17) 0.0016(17) 0.0017(15)
C016 0.044(2) 0.0323(19) 0.050(2) 0.0002(17) 0.0009(18) 0.0039(16)
C017 0.047(2) 0.038(2) 0.051(2) 0.0114(18) 0.0099(18) 0.0114(17)
C018 0.056(3) 0.0261(18) 0.052(2) -0.0032(17) 0.019(2) -0.0022(17)
C019 0.039(2) 0.047(2) 0.045(2) 0.0058(18) 0.0004(17) 0.0075(18)
C01B 0.059(3) 0.047(2) 0.053(3) 0.019(2) -0.011(2) 0.003(2)
C01C 0.050(2) 0.034(2) 0.045(2) 0.0021(17) 0.0046(18) -0.0085(17)
C01D 0.052(2) 0.041(2) 0.049(2) -0.0108(18) 0.0025(19) -0.0058(19)
C01E 0.051(3) 0.068(3) 0.040(2) 0.004(2) -0.0022(19) 0.000(2)
C01F 0.048(2) 0.038(2) 0.053(3) 0.0102(18) 0.0014(19) 0.0121(18)
C01G 0.047(2) 0.042(2) 0.068(3) 0.008(2) 0.000(2) 0.0161(19)
C01H 0.065(3) 0.040(2) 0.049(3) -0.0042(19) 0.012(2) 0.013(2)
C01I 0.051(3) 0.074(3) 0.047(3) 0.024(2) -0.001(2) -0.003(2)
C01J 0.047(2) 0.032(2) 0.060(3) 0.0058(18) 0.010(2) 0.0071(17)
C01K 0.065(3) 0.045(2) 0.037(2) 0.0041(18) 0.0158(19) 0.011(2)
C01L 0.062(3) 0.063(3) 0.044(2) -0.003(2) -0.006(2) -0.011(2)
C01M 0.077(4) 0.085(4) 0.043(3) -0.021(3) -0.014(2) 0.019(3)
C01P 0.073(4) 0.096(4) 0.035(2) 0.003(3) -0.002(2) 0.008(3)
C01Q 0.087(4) 0.061(3) 0.051(3) -0.009(2) -0.017(3) -0.003(3)
Cl1 0.0607(8) 0.1057(11) 0.0488(7) -0.0014(7) 0.0131(6) 0.0002(7)
O1 0.0353(14) 0.0484(16) 0.0270(13) -0.0042(11) -0.0122(11) 0.0019(12)
C2 0.052(3) 0.040(2) 0.084(4) 0.021(2) -0.029(2) -0.016(2)
O3 0.056(2) 0.171(5) 0.082(3) -0.040(3) 0.026(2) -0.023(3)
C4 0.073(3) 0.037(2) 0.078(4) 0.014(2) 0.048(3) 0.007(2)
C5 0.072(4) 0.101(5) 0.104(5) 0.032(4) -0.019(4) 0.010(4)

loop_
_atom_type_symbol
_atom_type_description
_atom_type_scat_dispersion_real
_atom_type_scat_dispersion_imag
_atom_type_scat_source
C C 0.0033 0.0016 'International Tables Vol C Tables 4.2.6.8 and 6.1.1.4'
H H 0.0000 0.0000 'International Tables Vol C Tables 4.2.6.8 and 6.1.1.4'
Cl Cl 0.1484 0.1585 'International Tables Vol C Tables 4.2.6.8 and 6.1.1.4'
O O 0.0106 0.0060 'International Tables Vol C Tables 4.2.6.8 and 6.1.1.4'
P P 0.1023 0.0942 'International Tables Vol C Tables 4.2.6.8 and 6.1.1.4'

loop_
_geom_angle_atom_site_label_1
_geom_angle_atom_site_label_2
_geom_angle_atom_site_label_3
_geom_angle
_geom_angle_site_symmetry_1
_geom_angle_site_symmetry_3
_geom_angle_publ_flag
O007 P001 C00P 103.37(15) . . ?
O00B P001 O007 105.20(14) . . ?
O00B P001 C00P 101.45(16) . . ?
O00C P001 O007 113.73(16) . . ?
O00C P001 O00B 114.95(16) . . ?
O00C P001 C00P 116.55(16) . . ?
O005 P002 O006 104.13(14) . . ?
O005 P002 C00W 102.76(15) . . ?
O006 P002 C00W 101.08(16) . . ?
O00D P002 O005 115.57(16) . . ?
O00D P002 O006 114.46(15) . . ?
O00D P002 C00W 116.89(17) . . ?
O009 P003 O00A 105.27(14) . . ?
O009 P003 C012 100.65(16) . . ?
O00A P003 C012 104.20(17) . . ?
O00E P003 O009 114.05(16) . . ?
O00E P003 O00A 113.84(16) . . ?
O00E P003 C012 117.24(18) . . ?
C00T O005 P002 122.1(2) . . ?
C00F O006 P002 123.1(2) . . ?
C00S O007 P001 121.1(2) . . ?
C011 O009 P003 123.9(2) . . ?
C00U O00A P003 120.2(2) . . ?
C00J O00B P001 125.7(2) . . ?
C00G C00F O006 118.2(3) . . ?
C00Q C00F O006 116.7(3) . . ?
C00Q C00F C00G 124.9(3) . . ?
C00F C00G C00H 117.6(3) . . ?
C00F C00G C00I 119.4(3) . . ?
C00H C00G C00I 123.0(3) . . ?
C00G C00H C010 123.1(3) . . ?
C00J C00H C00G 116.5(3) . . ?
C00J C00H C010 120.3(3) . . ?
C00G C00I H00A 109.0 . . ?
C00G C00I H00B 109.0 . . ?
H00A C00I H00B 107.8 . . ?
C00L C00I C00G 112.9(3) . . ?
C00L C00I H00A 109.0 . . ?
C00L C00I H00B 109.0 . . ?
C00H C00J O00B 117.8(3) . . ?
C00Y C00J O00B 116.2(3) . . ?
C00Y C00J C00H 125.5(3) . . ?
H00C C00K H00D 107.4 . . ?
C00N C00K H00C 108.2 . . ?
C00N C00K H00D 108.2 . . ?
C00N C00K C00R 116.3(3) . . ?
C00R C00K H00C 108.2 . . ?
C00R C00K H00D 108.2 . . ?
C00R C00L C00I 123.1(3) . . ?
C00T C00L C00I 119.6(3) . . ?
C00T C00L C00R 117.3(3) . . ?
C00N C00M C010 122.9(3) . . ?
C00S C00M C00N 117.6(3) . . ?
C00S C00M C010 119.3(3) . . ?
C00M C00N C00K 122.6(3) . . ?
C00U C00N C00K 120.2(3) . . ?
C00U C00N C00M 117.1(3) . . ?
C00V C00O C013 123.3(3) . . ?
C011 C00O C00V 117.1(3) . . ?
C011 C00O C013 119.5(3) . . ?
C015 C00P P001 116.9(3) . . ?
C016 C00P P001 123.3(3) . . ?
C016 C00P C015 119.7(4) . . ?
C00F C00Q C00Y 117.5(3) . . ?
C00F C00Q C01K 121.4(3) . . ?
C00Y C00Q C01K 121.0(3) . . ?
C00L C00R C00K 123.6(3) . . ?
C011 C00R C00K 119.3(3) . . ?
C011 C00R C00L 117.0(3) . . ?
C00M C00S O007 118.6(3) . . ?
C00X C00S O007 116.6(3) . . ?
C00X C00S C00M 124.6(3) . . ?
C00L C00T O005 118.5(3) . . ?
C00V C00T O005 115.9(3) . . ?
C00V C00T C00L 125.5(3) . . ?
C00N C00U O00A 118.8(3) . . ?
C00N C00U C00Z 124.9(3) . . ?
C00Z C00U O00A 116.2(3) . . ?
C00O C00V C01C 122.4(3) . . ?
C00T C00V C00O 117.5(3) . . ?
C00T C00V C01C 120.1(3) . . ?
C014 C00W P002 118.4(3) . . ?
C014 C00W C017 119.5(4) . . ?
C017 C00W P002 122.0(3) . . ?
C00S C00X C00Z 117.8(3) . . ?
C00S C00X C01F 120.3(4) . . ?
C00Z C00X C01F 121.9(4) . . ?
C00J C00Y C00Q 117.5(3) . . ?
C00J C00Y C01H 121.2(3) . . ?
C00Q C00Y C01H 121.3(3) . . ?
C00U C00Z C019 121.0(3) . . ?
C00X C00Z C00U 117.8(3) . . ?
C00X C00Z C019 121.1(3) . . ?
C00H C010 H01A 108.3 . . ?
C00H C010 H01B 108.3 . . ?
C00M C010 C00H 116.0(3) . . ?
C00M C010 H01A 108.3 . . ?
C00M C010 H01B 108.3 . . ?
H01A C010 H01B 107.4 . . ?
C00O C011 O009 115.5(3) . . ?
C00R C011 O009 118.8(3) . . ?
C00R C011 C00O 125.4(3) . . ?
C01E C012 P003 122.3(3) . . ?
C01E C012 C01L 120.1(4) . . ?
C01L C012 P003 117.5(3) . . ?
C00O C013 H01C 109.5 . . ?
C00O C013 H01D 109.5 . . ?
C00O C013 H01E 109.5 . . ?
H01C C013 H01D 109.5 . . ?
H01C C013 H01E 109.5 . . ?
H01D C013 H01E 109.5 . . ?
C00W C014 H014 119.7 . . ?
C00W C014 C01I 120.7(4) . . ?
C01I C014 H014 119.7 . . ?
C00P C015 H015 120.1 . . ?
C00P C015 C01J 119.9(4) . . ?
C01J C015 H015 120.1 . . ?
C00P C016 H016 120.3 . . ?
C00P C016 C01D 119.5(4) . . ?
C01D C016 H016 120.3 . . ?
C00W C017 H017 120.4 . . ?
C00W C017 C01G 119.2(4) . . ?
C01G C017 H017 120.4 . . ?
C01D C018 H018 119.7 . . ?
C01J C018 H018 119.7 . . ?
C01J C018 C01D 120.6(4) . . ?
C00Z C019 H01F 109.5 . . ?
C00Z C019 H01G 109.5 . . ?
C00Z C019 H01H 109.5 . . ?
H01F C019 H01G 109.5 . . ?
H01F C019 H01H 109.5 . . ?
H01G C019 H01H 109.5 . . ?
C01G C01B H01I 119.9 . . ?
C01G C01B C01I 120.3(4) . . ?
C01I C01B H01I 119.9 . . ?
C00V C01C H01J 109.5 . . ?
C00V C01C H01K 109.5 . . ?
C00V C01C H01L 109.5 . . ?
H01J C01C H01K 109.5 . . ?
H01J C01C H01L 109.5 . . ?
H01K C01C H01L 109.5 . . ?
C016 C01D H01M 119.8 . . ?
C018 C01D C016 120.3(4) . . ?
C018 C01D H01M 119.8 . . ?
C012 C01E H01N 120.3 . . ?
C012 C01E C01P 119.4(5) . . ?
C01P C01E H01N 120.3 . . ?
C00X C01F H01O 109.5 . . ?
C00X C01F H01P 109.5 . . ?
C00X C01F H01Q 109.5 . . ?
H01O C01F H01P 109.5 . . ?
H01O C01F H01Q 109.5 . . ?
H01P C01F H01Q 109.5 . . ?
C017 C01G H01R 119.6 . . ?
C01B C01G C017 120.9(4) . . ?
C01B C01G H01R 119.6 . . ?
C00Y C01H H01S 109.5 . . ?
C00Y C01H H01T 109.5 . . ?
C00Y C01H H01U 109.5 . . ?
H01S C01H H01T 109.5 . . ?
H01S C01H H01U 109.5 . . ?
H01T C01H H01U 109.5 . . ?
C014 C01I H01V 120.3 . . ?
C01B C01I C014 119.4(4) . . ?
C01B C01I H01V 120.3 . . ?
C015 C01J H01W 120.0 . . ?
C018 C01J C015 120.0(4) . . ?
C018 C01J H01W 120.0 . . ?
C00Q C01K H01X 109.5 . . ?
C00Q C01K H01Y 109.5 . . ?
C00Q C01K H 109.5 . . ?
H01X C01K H01Y 109.5 . . ?
H01X C01K H 109.5 . . ?
H01Y C01K H 109.5 . . ?
C012 C01L H01Z 120.4 . . ?
C01Q C01L C012 119.2(5) . . ?
C01Q C01L H01Z 120.4 . . ?
C01P C01M H01 119.8 . . ?
C01P C01M C01Q 120.4(5) . . ?
C01Q C01M H01 119.8 . . ?
C01E C01P H1 119.7 . . ?
C01M C01P C01E 120.6(5) . . ?
C01M C01P H1 119.7 . . ?
C01L C01Q H2 119.9 . . ?
C01M C01Q C01L 120.2(5) . . ?
C01M C01Q H2 119.9 . . ?
Cl1 C2 H2A 108.3 . . ?
C4 C2 Cl1 110.8(3) . . ?
C4 C2 H2A 108.3 . . ?
C4 C2 C5 110.1(5) . . ?
C5 C2 Cl1 111.0(4) . . ?
C5 C2 H2A 108.3 . . ?
C4 O3 H3 109.5 . . ?
O1 C4 C2 131.7(4) . . ?
O1 C4 O3 120.7(5) . . ?
O3 C4 C2 107.5(5) . . ?
C2 C5 H5A 109.5 . . ?
C2 C5 H5B 109.5 . . ?
C2 C5 H5C 109.5 . . ?
H5A C5 H5B 109.5 . . ?
H5A C5 H5C 109.5 . . ?
H5B C5 H5C 109.5 . . ?

loop_
_geom_bond_atom_site_label_1
_geom_bond_atom_site_label_2
_geom_bond_distance
_geom_bond_site_symmetry_2
_geom_bond_publ_flag
P001 O007 1.594(3) . ?
P001 O00B 1.582(3) . ?
P001 O00C 1.461(3) . ?
P001 C00P 1.781(4) . ?
P002 O005 1.587(3) . ?
P002 O006 1.594(3) . ?
P002 O00D 1.463(3) . ?
P002 C00W 1.780(4) . ?
P003 O009 1.580(3) . ?
P003 O00A 1.588(3) . ?
P003 O00E 1.469(3) . ?
P003 C012 1.780(4) . ?
O005 C00T 1.417(4) . ?
O006 C00F 1.413(4) . ?
O007 C00S 1.416(4) . ?
O009 C011 1.412(4) . ?
O00A C00U 1.421(4) . ?
O00B C00J 1.415(4) . ?
C00F C00G 1.400(5) . ?
C00F C00Q 1.381(5) . ?
C00G C00H 1.408(5) . ?
C00G C00I 1.525(5) . ?
C00H C00J 1.397(5) . ?
C00H C010 1.526(5) . ?
C00I H00A 0.9900 . ?
C00I H00B 0.9900 . ?
C00I C00L 1.519(5) . ?
C00J C00Y 1.381(5) . ?
C00K H00C 0.9900 . ?
C00K H00D 0.9900 . ?
C00K C00N 1.529(5) . ?
C00K C00R 1.531(5) . ?
C00L C00R 1.406(5) . ?
C00L C00T 1.392(5) . ?
C00M C00N 1.413(5) . ?
C00M C00S 1.400(5) . ?
C00M C010 1.516(5) . ?
C00N C00U 1.394(5) . ?
C00O C00V 1.398(5) . ?
C00O C011 1.397(5) . ?
C00O C013 1.510(5) . ?
C00P C015 1.391(5) . ?
C00P C016 1.385(6) . ?
C00Q C00Y 1.405(5) . ?
C00Q C01K 1.503(5) . ?
C00R C011 1.391(5) . ?
C00S C00X 1.392(5) . ?
C00T C00V 1.385(5) . ?
C00U C00Z 1.397(5) . ?
C00V C01C 1.510(5) . ?
C00W C014 1.384(6) . ?
C00W C017 1.391(5) . ?
C00X C00Z 1.396(5) . ?
C00X C01F 1.508(5) . ?
C00Y C01H 1.520(5) . ?
C00Z C019 1.514(5) . ?
C010 H01A 0.9900 . ?
C010 H01B 0.9900 . ?
C012 C01E 1.383(6) . ?
C012 C01L 1.398(6) . ?
C013 H01C 0.9800 . ?
C013 H01D 0.9800 . ?
C013 H01E 0.9800 . ?
C014 H014 0.9500 . ?
C014 C01I 1.388(6) . ?
C015 H015 0.9500 . ?
C015 C01J 1.392(6) . ?
C016 H016 0.9500 . ?
C016 C01D 1.391(6) . ?
C017 H017 0.9500 . ?
C017 C01G 1.392(6) . ?
C018 H018 0.9500 . ?
C018 C01D 1.377(6) . ?
C018 C01J 1.363(6) . ?
C019 H01F 0.9800 . ?
C019 H01G 0.9800 . ?
C019 H01H 0.9800 . ?
C01B H01I 0.9500 . ?
C01B C01G 1.366(7) . ?
C01B C01I 1.382(7) . ?
C01C H01J 0.9800 . ?
C01C H01K 0.9800 . ?
C01C H01L 0.9800 . ?
C01D H01M 0.9500 . ?
C01E H01N 0.9500 . ?
C01E C01P 1.391(7) . ?
C01F H01O 0.9800 . ?
C01F H01P 0.9800 . ?
C01F H01Q 0.9800 . ?
C01G H01R 0.9500 . ?
C01H H01S 0.9800 . ?
C01H H01T 0.9800 . ?
C01H H01U 0.9800 . ?
C01I H01V 0.9500 . ?
C01J H01W 0.9500 . ?
C01K H01X 0.9800 . ?
C01K H01Y 0.9800 . ?
C01K H 0.9800 . ?
C01L H01Z 0.9500 . ?
C01L C01Q 1.394(7) . ?
C01M H01 0.9500 . ?
C01M C01P 1.369(9) . ?
C01M C01Q 1.374(8) . ?
C01P H1 0.9500 . ?
C01Q H2 0.9500 . ?
Cl1 C2 1.778(6) . ?
O1 C4 1.094(6) . ?
C2 H2A 1.0000 . ?
C2 C4 1.511(8) . ?
C2 C5 1.526(7) . ?
O3 H3 0.8400 . ?
O3 C4 1.322(6) . ?
C5 H5A 0.9800 . ?
C5 H5B 0.9800 . ?
C5 H5C 0.9800 . ?

loop_
_geom_torsion_atom_site_label_1
_geom_torsion_atom_site_label_2
_geom_torsion_atom_site_label_3
_geom_torsion_atom_site_label_4
_geom_torsion
_geom_torsion_site_symmetry_1
_geom_torsion_site_symmetry_2
_geom_torsion_site_symmetry_3
_geom_torsion_site_symmetry_4
_geom_torsion_publ_flag
P001 O007 C00S C00M 82.7(4) . . . . ?
P001 O007 C00S C00X -101.3(3) . . . . ?
P001 O00B C00J C00H -83.4(4) . . . . ?
P001 O00B C00J C00Y 103.9(4) . . . . ?
P001 C00P C015 C01J -177.2(3) . . . . ?
P001 C00P C016 C01D 176.6(3) . . . . ?
P002 O005 C00T C00L -86.3(3) . . . . ?
P002 O005 C00T C00V 97.6(3) . . . . ?
P002 O006 C00F C00G 86.0(4) . . . . ?
P002 O006 C00F C00Q -97.5(3) . . . . ?
P002 C00W C014 C01I 175.8(4) . . . . ?
P002 C00W C017 C01G -174.4(3) . . . . ?
P003 O009 C011 C00O -103.5(3) . . . . ?
P003 O009 C011 C00R 81.8(4) . . . . ?
P003 O00A C00U C00N -80.0(4) . . . . ?
P003 O00A C00U C00Z 102.5(3) . . . . ?
P003 C012 C01E C01P -174.3(4) . . . . ?
P003 C012 C01L C01Q 173.3(4) . . . . ?
O005 P002 O006 C00F -86.9(3) . . . . ?
O005 P002 C00W C014 158.6(3) . . . . ?
O005 P002 C00W C017 -26.5(4) . . . . ?
O005 C00T C00V C00O 174.3(3) . . . . ?
O005 C00T C00V C01C -4.8(5) . . . . ?
O006 P002 O005 C00T 86.6(3) . . . . ?
O006 P002 C00W C014 -94.0(3) . . . . ?
O006 P002 C00W C017 81.0(4) . . . . ?
O006 C00F C00G C00H 171.3(3) . . . . ?
O006 C00F C00G C00I -7.3(5) . . . . ?
O006 C00F C00Q C00Y -173.2(3) . . . . ?
O006 C00F C00Q C01K 5.1(5) . . . . ?
O007 P001 O00B C00J 87.6(3) . . . . ?
O007 P001 C00P C015 -78.9(3) . . . . ?
O007 P001 C00P C016 104.6(3) . . . . ?
O007 C00S C00X C00Z -175.9(3) . . . . ?
O007 C00S C00X C01F 3.2(5) . . . . ?
O009 P003 O00A C00U 90.8(3) . . . . ?
O009 P003 C012 C01E 104.1(4) . . . . ?
O009 P003 C012 C01L -72.3(4) . . . . ?
O00A P003 O009 C011 -91.5(3) . . . . ?
O00A P003 C012 C01E -4.8(4) . . . . ?
O00A P003 C012 C01L 178.8(3) . . . . ?
O00A C00U C00Z C00X 174.4(3) . . . . ?
O00A C00U C00Z C019 -7.1(5) . . . . ?
O00B P001 O007 C00S -88.4(3) . . . . ?
O00B P001 C00P C015 172.2(3) . . . . ?
O00B P001 C00P C016 -4.3(4) . . . . ?
O00B C00J C00Y C00Q 166.4(3) . . . . ?
O00B C00J C00Y C01H -13.9(5) . . . . ?
O00C P001 O007 C00S 38.2(3) . . . . ?
O00C P001 O00B C00J -38.3(3) . . . . ?
O00C P001 C00P C015 46.6(4) . . . . ?
O00C P001 C00P C016 -129.9(3) . . . . ?
O00D P002 O005 C00T -39.8(3) . . . . ?
O00D P002 O006 C00F 40.2(3) . . . . ?
O00D P002 C00W C014 30.9(4) . . . . ?
O00D P002 C00W C017 -154.1(3) . . . . ?
O00E P003 O009 C011 34.0(3) . . . . ?
O00E P003 O00A C00U -34.8(3) . . . . ?
O00E P003 C012 C01E -131.6(4) . . . . ?
O00E P003 C012 C01L 52.0(4) . . . . ?
C00F C00G C00H C00J 1.5(5) . . . . ?
C00F C00G C00H C010 -175.6(3) . . . . ?
C00F C00G C00I C00L -87.3(4) . . . . ?
C00F C00Q C00Y C00J 2.2(5) . . . . ?
C00F C00Q C00Y C01H -177.5(4) . . . . ?
C00G C00F C00Q C00Y 3.0(6) . . . . ?
C00G C00F C00Q C01K -178.7(4) . . . . ?
C00G C00H C00J O00B -168.2(3) . . . . ?
C00G C00H C00J C00Y 3.8(5) . . . . ?
C00G C00H C010 C00M -99.3(4) . . . . ?
C00G C00I C00L C00R -92.7(4) . . . . ?
C00G C00I C00L C00T 88.2(4) . . . . ?
C00H C00G C00I C00L 94.1(4) . . . . ?
C00H C00J C00Y C00Q -5.7(6) . . . . ?
C00H C00J C00Y C01H 174.0(4) . . . . ?
C00I C00G C00H C00J -180.0(3) . . . . ?
C00I C00G C00H C010 3.0(5) . . . . ?
C00I C00L C00R C00K -4.6(5) . . . . ?
C00I C00L C00R C011 179.7(3) . . . . ?
C00I C00L C00T O005 7.0(4) . . . . ?
C00I C00L C00T C00V -177.3(3) . . . . ?
C00J C00H C010 C00M 83.8(4) . . . . ?
C00K C00N C00U O00A 0.5(5) . . . . ?
C00K C00N C00U C00Z 177.8(3) . . . . ?
C00K C00R C011 O009 -5.1(5) . . . . ?
C00K C00R C011 C00O -179.2(3) . . . . ?
C00L C00R C011 O009 170.8(3) . . . . ?
C00L C00R C011 C00O -3.3(5) . . . . ?
C00L C00T C00V C00O -1.5(5) . . . . ?
C00L C00T C00V C01C 179.3(3) . . . . ?
C00M C00N C00U O00A -176.3(3) . . . . ?
C00M C00N C00U C00Z 1.0(5) . . . . ?
C00M C00S C00X C00Z -0.3(5) . . . . ?
C00M C00S C00X C01F 178.8(3) . . . . ?
C00N C00K C00R C00L 98.8(4) . . . . ?
C00N C00K C00R C011 -85.6(4) . . . . ?
C00N C00M C00S O007 173.9(3) . . . . ?
C00N C00M C00S C00X -1.7(5) . . . . ?
C00N C00M C010 C00H 92.9(4) . . . . ?
C00N C00U C00Z C00X -3.0(5) . . . . ?
C00N C00U C00Z C019 175.6(3) . . . . ?
C00P P001 O007 C00S 165.6(3) . . . . ?
C00P P001 O00B C00J -165.0(3) . . . . ?
C00P C015 C01J C018 -0.1(6) . . . . ?
C00P C016 C01D C018 0.7(6) . . . . ?
C00Q C00F C00G C00H -4.9(5) . . . . ?
C00Q C00F C00G C00I 176.5(3) . . . . ?
C00R C00K C00N C00M -92.1(4) . . . . ?
C00R C00K C00N C00U 91.2(4) . . . . ?
C00R C00L C00T O005 -172.2(3) . . . . ?
C00R C00L C00T C00V 3.5(5) . . . . ?
C00S C00M C00N C00K -175.4(3) . . . . ?
C00S C00M C00N C00U 1.3(5) . . . . ?
C00S C00M C010 C00H -91.5(4) . . . . ?
C00S C00X C00Z C00U 2.5(5) . . . . ?
C00S C00X C00Z C019 -176.0(3) . . . . ?
C00T C00L C00R C00K 174.6(3) . . . . ?
C00T C00L C00R C011 -1.1(4) . . . . ?
C00V C00O C011 O009 -169.0(3) . . . . ?
C00V C00O C011 C00R 5.3(5) . . . . ?
C00W P002 O005 C00T -168.3(3) . . . . ?
C00W P002 O006 C00F 166.8(3) . . . . ?
C00W C014 C01I C01B -0.5(8) . . . . ?
C00W C017 C01G C01B -2.0(7) . . . . ?
C010 C00H C00J O00B 8.9(5) . . . . ?
C010 C00H C00J C00Y -179.1(3) . . . . ?
C010 C00M C00N C00K 0.2(5) . . . . ?
C010 C00M C00N C00U 177.0(3) . . . . ?
C010 C00M C00S O007 -1.9(5) . . . . ?
C010 C00M C00S C00X -177.5(3) . . . . ?
C011 C00O C00V C00T -2.7(5) . . . . ?
C011 C00O C00V C01C 176.4(3) . . . . ?
C012 P003 O009 C011 160.5(3) . . . . ?
C012 P003 O00A C00U -163.7(3) . . . . ?
C012 C01E C01P C01M 0.6(8) . . . . ?
C012 C01L C01Q C01M 1.8(8) . . . . ?
C013 C00O C00V C00T 178.2(3) . . . . ?
C013 C00O C00V C01C -2.7(6) . . . . ?
C013 C00O C011 O009 10.1(5) . . . . ?
C013 C00O C011 C00R -175.6(3) . . . . ?
C014 C00W C017 C01G 0.5(6) . . . . ?
C015 C00P C016 C01D 0.2(6) . . . . ?
C016 C00P C015 C01J -0.6(6) . . . . ?
C017 C00W C014 C01I 0.8(7) . . . . ?
C01D C018 C01J C015 1.1(6) . . . . ?
C01E C012 C01L C01Q -3.2(7) . . . . ?
C01F C00X C00Z C00U -176.6(3) . . . . ?
C01F C00X C00Z C019 4.9(5) . . . . ?
C01G C01B C01I C014 -1.0(8) . . . . ?
C01I C01B C01G C017 2.2(8) . . . . ?
C01J C018 C01D C016 -1.4(7) . . . . ?
C01K C00Q C00Y C00J -176.1(4) . . . . ?
C01K C00Q C00Y C01H 4.2(6) . . . . ?
C01L C012 C01E C01P 2.0(7) . . . . ?
C01P C01M C01Q C01L 0.7(9) . . . . ?
C01Q C01M C01P C01E -2.0(9) . . . . ?
Cl1 C2 C4 O1 5.3(7) . . . . ?
Cl1 C2 C4 O3 -177.8(4) . . . . ?
C5 C2 C4 O1 -118.0(6) . . . . ?
C5 C2 C4 O3 59.0(6) . . . . ?
